data_7157767
loop_
_publ_author_name
'Luo, Naili'
'Liu, Jiamin'
'Wang, Shan'
'Wang, Cunde'

_publ_section_title
;
 DBU-promoted ring-opening reactions of multi-substituted donor--acceptor
 cyclopropanes: access to functionalized chalcones with a quaternary
 carbon group
;
_journal_issue 45
_journal_name_full 'Organic &amp; Biomolecular Chemistry'
_journal_page_first 9210
_journal_page_last 9215
_journal_paper_doi 10.1039/D0OB01895C
_journal_volume 18
_journal_year 2020
_chemical_formula_moiety 'C22 H18 Br2 Cl N O3'
_chemical_formula_sum 'C22 H18 Br2 Cl N O3'
_chemical_formula_weight 539.62
_space_group_IT_number 2
_space_group_name_Hall '-P 1'
_space_group_name_H-M_alt 'P -1'
_symmetry_cell_setting triclinic
_symmetry_space_group_name_H-M 'P -1'
_atom_sites_solution_hydrogens geom
_atom_sites_solution_primary direct
_atom_sites_solution_secondary difmap
_audit_creation_method SHELXL-97
_audit_update_record
;
2020-09-25 deposited with the CCDC.	2020-10-22 downloaded from the CCDC.
;
_cell_angle_alpha 75.123(4)
_cell_angle_beta 88.610(4)
_cell_angle_gamma 78.866(4)
_cell_formula_units_Z 2
_cell_length_a 8.1923(11)
_cell_length_b 10.0872(14)
_cell_length_c 13.952(2)
_cell_measurement_reflns_used 4693
_cell_measurement_temperature 296
_cell_measurement_theta_max 24.12
_cell_measurement_theta_min 2.53
_cell_volume 1092.9(3)
_computing_cell_refinement 'Bruker SMART'
_computing_data_collection 'Bruker SMART'
_computing_data_reduction 'Bruker SAINT'
_computing_molecular_graphics 'Bruker SHELXTL'
_computing_publication_material 'Bruker SHELXTL'
_computing_structure_refinement 'Bruker SHELXTL'
_computing_structure_solution 'Bruker SHELXTL'
_diffrn_ambient_temperature 296
_diffrn_measured_fraction_theta_full 0.969
_diffrn_measured_fraction_theta_max 0.969
_diffrn_measurement_device_type 'CCD area detector'
_diffrn_measurement_method 'phi and omega scans'
_diffrn_radiation_monochromator graphite
_diffrn_radiation_source 'sealed tube'
_diffrn_radiation_type MoK\a
_diffrn_radiation_wavelength 0.71073
_diffrn_reflns_av_R_equivalents 0.0545
_diffrn_reflns_av_sigmaI/netI 0.0819
_diffrn_reflns_limit_h_max 10
_diffrn_reflns_limit_h_min -10
_diffrn_reflns_limit_k_max 13
_diffrn_reflns_limit_k_min -13
_diffrn_reflns_limit_l_max 17
_diffrn_reflns_limit_l_min -18
_diffrn_reflns_number 12899
_diffrn_reflns_theta_full 27.53
_diffrn_reflns_theta_max 27.53
_diffrn_reflns_theta_min 1.51
_exptl_absorpt_coefficient_mu 3.853
_exptl_crystal_colour white
_exptl_crystal_density_diffrn 1.640
_exptl_crystal_density_method 'not measured'
_exptl_crystal_description block
_exptl_crystal_F_000 536
_exptl_crystal_size_max 0.35
_exptl_crystal_size_mid 0.33
_exptl_crystal_size_min 0.3
_refine_diff_density_max 0.686
_refine_diff_density_min -0.484
_refine_diff_density_rms 0.112
_refine_ls_extinction_method none
_refine_ls_goodness_of_fit_ref 1.028
_refine_ls_hydrogen_treatment mixed
_refine_ls_matrix_type full
_refine_ls_number_parameters 263
_refine_ls_number_reflns 4873
_refine_ls_number_restraints 1
_refine_ls_restrained_S_all 1.039
_refine_ls_R_factor_all 0.1293
_refine_ls_R_factor_gt 0.0565
_refine_ls_shift/su_max 0.011
_refine_ls_shift/su_mean 0.000
_refine_ls_structure_factor_coef Fsqd
_refine_ls_weighting_details 'calc w=1/[\s^2^(Fo^2^)+(0.0867P)^2^+0.0000P] where P=(Fo^2^+2Fc^2^)/3'
_refine_ls_weighting_scheme calc
_refine_ls_wR_factor_gt 0.1377
_refine_ls_wR_factor_ref 0.1730
_reflns_number_gt 2562
_reflns_number_total 5034
_reflns_threshold_expression >2sigma(I)
_cod_data_source_file d0ob01895c3.cif
_cod_data_source_block 002
_cod_depositor_comments
;
The following automatic conversions were performed:

data item '_symmetry_cell_setting' value 'Triclinic' was changed to
'triclinic' in accordance with the
/home/data/users/saulius/crontab/automatic-downloads/rss-feeds/RSC/lib/dictionaries/cif_core.dic
dictionary named 'cif_core.dic' version 2.4.2 last updated on
2011-04-26.

Automatic conversion script
Id: cif_fix_values 7556 2019-12-06 15:28:31Z antanas 
;
_cod_original_cell_volume 1093.0(3)
_cod_original_sg_symbol_H-M 'P-1   '
_cod_database_code 7157767

loop_
_symmetry_equiv_pos_as_xyz
'x, y, z'
'-x, -y, -z'

loop_
_atom_site_label
_atom_site_type_symbol
_atom_site_fract_x
_atom_site_fract_y
_atom_site_fract_z
_atom_site_U_iso_or_equiv
_atom_site_adp_type
_atom_site_occupancy
_atom_site_symmetry_multiplicity
_atom_site_calc_flag
_atom_site_refinement_flags
_atom_site_disorder_assembly
_atom_site_disorder_group
Br2 Br 0.34052(8) -0.07460(6) 0.93664(5) 0.0667(3) Uani 1 1 d . . .
Br1 Br 0.61566(8) 0.59874(7) 0.89171(5) 0.0697(3) Uani 1 1 d . . .
Cl1 Cl -0.3090(2) 0.1280(2) 0.67515(16) 0.1023(7) Uani 1 1 d . . .
C3 C 0.0845(6) 0.1515(5) 0.7925(4) 0.0403(11) Uani 1 1 d . . .
H3 H 0.0848 0.0585 0.7894 0.048 Uiso 1 1 calc R . .
O1 O -0.0309(5) 0.4851(4) 0.6507(3) 0.0706(12) Uani 1 1 d . . .
C2 C 0.0793(6) 0.2454(5) 0.7059(4) 0.0389(11) Uani 1 1 d . . .
C1 C 0.0801(6) 0.3971(5) 0.6969(4) 0.0438(12) Uani 1 1 d . . .
C5 C 0.3611(6) 0.3509(5) 0.7832(4) 0.0460(13) Uani 1 1 d . . .
H5 H 0.3802 0.2572 0.7780 0.055 Uiso 1 1 calc R . .
C4 C 0.2137(6) 0.4396(5) 0.7461(3) 0.0422(12) Uani 1 1 d . . .
C22 C -0.0129(6) 0.2834(6) 0.9173(4) 0.0522(14) Uani 1 1 d . . .
H22 H -0.0849 0.3502 0.8681 0.063 Uiso 1 1 calc R . .
C6 C 0.4800(6) 0.3950(5) 0.8274(4) 0.0509(13) Uani 1 1 d . . .
H6 H 0.5796 0.3322 0.8545 0.061 Uiso 1 1 calc R . .
C17 C 0.0899(6) 0.1723(5) 0.8915(3) 0.0402(11) Uani 1 1 d . . .
C7 C 0.4531(6) 0.5317(5) 0.8319(4) 0.0470(12) Uani 1 1 d . . .
N1 N 0.0989(7) -0.0606(5) 0.6383(4) 0.0717(14) Uani 1 1 d . . .
C11 C 0.0810(7) 0.0560(6) 0.6245(4) 0.0509(13) Uani 1 1 d . . .
C18 C 0.1911(6) 0.0782(5) 0.9664(4) 0.0488(13) Uani 1 1 d . . .
C10 C 0.0606(7) 0.2079(5) 0.6077(4) 0.0466(13) Uani 1 1 d . . .
O2 O 0.2753(6) 0.3420(5) 0.5488(3) 0.0772(12) Uani 1 1 d . . .
C9 C 0.1918(6) 0.5785(5) 0.7504(4) 0.0467(13) Uani 1 1 d . . .
H9 H 0.0939 0.6422 0.7216 0.056 Uiso 1 1 calc R . .
C8 C 0.3077(7) 0.6246(5) 0.7949(4) 0.0533(14) Uani 1 1 d . . .
H8 H 0.2893 0.7182 0.8004 0.064 Uiso 1 1 calc R . .
C15 C -0.1087(7) 0.2802(6) 0.5492(4) 0.0588(15) Uani 1 1 d . . .
H15A H -0.0992 0.3757 0.5113 0.071 Uiso 1 1 calc R . .
H15B H -0.1260 0.2275 0.5007 0.071 Uiso 1 1 calc R . .
C20 C 0.0887(8) 0.2014(8) 1.0850(4) 0.0668(17) Uani 1 1 d . . .
H20 H 0.0874 0.2110 1.1510 0.080 Uiso 1 1 calc R . .
C12 C 0.1992(8) 0.2566(6) 0.5384(4) 0.0585(15) Uani 1 1 d . . .
C16 C -0.2645(8) 0.2903(7) 0.6147(6) 0.081(2) Uani 1 1 d . . .
H16A H -0.3618 0.3463 0.5725 0.097 Uiso 1 1 calc R . .
H16B H -0.2464 0.3402 0.6649 0.097 Uiso 1 1 calc R . .
C21 C -0.0134(8) 0.2995(7) 1.0124(5) 0.0671(17) Uani 1 1 d . . .
H21 H -0.0834 0.3774 1.0280 0.081 Uiso 1 1 calc R . .
C19 C 0.1910(7) 0.0911(6) 1.0621(4) 0.0567(15) Uani 1 1 d . . .
H19 H 0.2616 0.0237 1.1118 0.068 Uiso 1 1 calc R . .
O3 O 0.2120(6) 0.1985(5) 0.4640(3) 0.0877(14) Uani 1 1 d . . .
C13 C 0.3204(12) 0.2489(8) 0.3830(6) 0.120(3) Uani 1 1 d D . .
H13A H 0.2658 0.2591 0.3183 0.144 Uiso 1 1 calc R . .
H13B H 0.3411 0.3416 0.3854 0.144 Uiso 1 1 calc R . .
C14 C 0.4740(11) 0.1514(11) 0.3932(9) 0.190(6) Uani 1 1 d D . .
H14A H 0.5501 0.1729 0.4376 0.285 Uiso 1 1 calc R . .
H14B H 0.5238 0.1576 0.3280 0.285 Uiso 1 1 calc R . .
H14C H 0.4538 0.0565 0.4209 0.285 Uiso 1 1 calc R . .

loop_
_atom_site_aniso_label
_atom_site_aniso_U_11
_atom_site_aniso_U_22
_atom_site_aniso_U_33
_atom_site_aniso_U_23
_atom_site_aniso_U_13
_atom_site_aniso_U_12
Br2 0.0719(4) 0.0506(4) 0.0723(5) -0.0129(3) -0.0162(3) -0.0005(3)
Br1 0.0674(4) 0.0724(5) 0.0773(5) -0.0245(4) -0.0065(3) -0.0241(3)
Cl1 0.0844(12) 0.1081(15) 0.1008(15) -0.0067(12) 0.0107(11) -0.0139(11)
C3 0.043(3) 0.032(3) 0.046(3) -0.011(2) 0.000(2) -0.006(2)
O1 0.077(3) 0.037(2) 0.090(3) -0.010(2) -0.034(2) 0.0030(19)
C2 0.043(3) 0.034(3) 0.039(3) -0.010(2) -0.004(2) -0.004(2)
C1 0.053(3) 0.034(3) 0.039(3) -0.005(2) -0.003(2) -0.001(2)
C5 0.049(3) 0.030(3) 0.054(3) -0.007(2) -0.001(3) -0.003(2)
C4 0.056(3) 0.035(3) 0.033(3) -0.007(2) 0.006(2) -0.006(2)
C22 0.056(3) 0.054(3) 0.047(3) -0.015(3) 0.006(3) -0.011(3)
C6 0.048(3) 0.039(3) 0.060(4) -0.006(3) -0.006(3) -0.005(2)
C17 0.044(3) 0.038(3) 0.039(3) -0.005(2) 0.003(2) -0.016(2)
C7 0.048(3) 0.048(3) 0.049(3) -0.013(3) 0.008(2) -0.016(3)
N1 0.094(4) 0.050(3) 0.071(4) -0.021(3) -0.011(3) -0.004(3)
C11 0.066(4) 0.040(3) 0.045(3) -0.013(3) -0.009(3) 0.000(3)
C18 0.049(3) 0.046(3) 0.054(3) -0.013(3) 0.004(3) -0.016(2)
C10 0.065(3) 0.031(3) 0.041(3) -0.009(2) -0.003(3) -0.003(2)
O2 0.090(3) 0.090(3) 0.060(3) -0.022(2) 0.010(2) -0.035(3)
C9 0.051(3) 0.032(3) 0.052(3) -0.011(2) -0.002(3) 0.004(2)
C8 0.067(4) 0.040(3) 0.057(4) -0.018(3) 0.007(3) -0.014(3)
C15 0.071(4) 0.051(3) 0.048(3) -0.010(3) -0.018(3) 0.004(3)
C20 0.070(4) 0.103(5) 0.042(3) -0.032(4) 0.014(3) -0.036(4)
C12 0.077(4) 0.051(4) 0.041(3) -0.010(3) 0.003(3) 0.000(3)
C16 0.072(4) 0.069(4) 0.100(5) -0.023(4) -0.021(4) -0.006(3)
C21 0.063(4) 0.084(5) 0.066(4) -0.035(4) 0.019(3) -0.023(3)
C19 0.063(4) 0.069(4) 0.038(3) -0.003(3) -0.005(3) -0.025(3)
O3 0.124(4) 0.078(3) 0.067(3) -0.030(3) 0.035(3) -0.020(3)
C13 0.165(9) 0.101(6) 0.077(5) -0.014(5) 0.061(6) -0.004(6)
C14 0.122(8) 0.152(10) 0.214(13) 0.066(9) 0.083(8) 0.010(7)

loop_
_atom_type_symbol
_atom_type_description
_atom_type_scat_dispersion_real
_atom_type_scat_dispersion_imag
_atom_type_scat_source
C C 0.0033 0.0016 'International Tables Vol C Tables 4.2.6.8 and 6.1.1.4'
H H 0.0000 0.0000 'International Tables Vol C Tables 4.2.6.8 and 6.1.1.4'
N N 0.0061 0.0033 'International Tables Vol C Tables 4.2.6.8 and 6.1.1.4'
O O 0.0106 0.0060 'International Tables Vol C Tables 4.2.6.8 and 6.1.1.4'
Cl Cl 0.1484 0.1585 'International Tables Vol C Tables 4.2.6.8 and 6.1.1.4'
Br Br -0.2901 2.4595 'International Tables Vol C Tables 4.2.6.8 and 6.1.1.4'

loop_
_geom_angle_atom_site_label_1
_geom_angle_atom_site_label_2
_geom_angle_atom_site_label_3
_geom_angle
_geom_angle_site_symmetry_1
_geom_angle_site_symmetry_3
_geom_angle_publ_flag
C2 C3 C17 128.5(4) . . ?
C3 C2 C1 122.9(4) . . ?
C3 C2 C10 121.8(4) . . ?
C1 C2 C10 115.2(4) . . ?
O1 C1 C4 119.7(4) . . ?
O1 C1 C2 119.2(4) . . ?
C4 C1 C2 121.0(4) . . ?
C6 C5 C4 121.4(5) . . ?
C5 C4 C9 118.2(5) . . ?
C5 C4 C1 123.6(4) . . ?
C9 C4 C1 118.1(4) . . ?
C21 C22 C17 121.8(5) . . ?
C5 C6 C7 118.8(5) . . ?
C18 C17 C22 116.4(5) . . ?
C18 C17 C3 121.7(5) . . ?
C22 C17 C3 121.8(4) . . ?
C8 C7 C6 121.7(5) . . ?
C8 C7 Br1 117.8(4) . . ?
C6 C7 Br1 120.4(4) . . ?
N1 C11 C10 178.9(6) . . ?
C19 C18 C17 122.8(5) . . ?
C19 C18 Br2 118.0(4) . . ?
C17 C18 Br2 119.2(4) . . ?
C11 C10 C2 110.2(4) . . ?
C11 C10 C12 108.0(4) . . ?
C2 C10 C12 108.6(4) . . ?
C11 C10 C15 109.0(4) . . ?
C2 C10 C15 114.7(4) . . ?
C12 C10 C15 106.1(4) . . ?
C8 C9 C4 121.4(5) . . ?
C9 C8 C7 118.3(5) . . ?
C16 C15 C10 115.0(5) . . ?
C19 C20 C21 120.1(5) . . ?
O2 C12 O3 125.5(6) . . ?
O2 C12 C10 124.0(5) . . ?
O3 C12 C10 110.3(5) . . ?
C15 C16 Cl1 113.2(4) . . ?
C22 C21 C20 119.6(6) . . ?
C20 C19 C18 119.3(5) . . ?
C12 O3 C13 117.5(6) . . ?
C14 C13 O3 109.1(7) . . ?

loop_
_geom_bond_atom_site_label_1
_geom_bond_atom_site_label_2
_geom_bond_distance
_geom_bond_site_symmetry_2
_geom_bond_publ_flag
Br2 C18 1.903(5) . ?
Br1 C7 1.902(5) . ?
Cl1 C16 1.741(7) . ?
C3 C2 1.327(6) . ?
C3 C17 1.451(7) . ?
O1 C1 1.206(5) . ?
C2 C1 1.504(6) . ?
C2 C10 1.530(7) . ?
C1 C4 1.490(7) . ?
C5 C6 1.366(7) . ?
C5 C4 1.379(7) . ?
C4 C9 1.394(6) . ?
C22 C21 1.377(7) . ?
C22 C17 1.387(7) . ?
C6 C7 1.371(7) . ?
C17 C18 1.382(7) . ?
C7 C8 1.384(7) . ?
N1 C11 1.122(6) . ?
C11 C10 1.466(7) . ?
C18 C19 1.375(7) . ?
C10 C12 1.544(8) . ?
C10 C15 1.575(7) . ?
O2 C12 1.195(7) . ?
C9 C8 1.361(7) . ?
C15 C16 1.555(9) . ?
C20 C19 1.360(8) . ?
C20 C21 1.383(9) . ?
C12 O3 1.310(7) . ?
O3 C13 1.468(8) . ?
C13 C14 1.425(8) . ?
